data_8105483
loop_
_publ_author_name
'Maluleka, Marole M.'
'Mphahlele, Malose J.'

_publ_section_title
;
 Crystal structure of
 (2-amino-5-bromo-3-iodophenyl)(3-(4-chlorophenyl)oxiran-2-yl)methanone,
 C15H10BrClINO2
;
_journal_issue 6
_journal_name_full 'Zeitschrift f\"ur Kristallographie - New Crystal Structures'
_journal_page_first 1421
_journal_page_last 1423
_journal_paper_doi 10.1515/ncrs-2020-0346
_journal_volume 235
_journal_year 2020
_chemical_formula_moiety 'C15 H10 Br Cl I N O2'
_chemical_formula_sum 'C15 H10 Br Cl I N O2'
_chemical_formula_weight 478.5
_space_group_IT_number 14
_space_group_name_Hall '-P 2yn'
_space_group_name_H-M_alt 'P 1 21/n 1'
_symmetry_cell_setting monoclinic
_symmetry_Int_Tables_number 14
_symmetry_space_group_name_Hall '-P 2yn'
_symmetry_space_group_name_H-M 'P 1 21/n 1'
_atom_sites_solution_hydrogens mixed
_atom_sites_solution_primary 'dual - dual-space method e.g. SHELXD'
_atom_sites_solution_secondary 'dual - dual-space method e.g. SHELXD'
_cell_angle_alpha 90
_cell_angle_beta 92.576(2)
_cell_angle_gamma 90
_cell_formula_units_Z 4
_cell_length_a 5.0083(2)
_cell_length_b 9.7548(3)
_cell_length_c 31.9640(10)
_cell_measurement_reflns_used 8112
_cell_measurement_temperature 373(2)
_cell_measurement_theta_max 28.01
_cell_measurement_theta_min 2.45
_cell_measurement_wavelength 0.71073
_cell_volume 1560.02(9)
_computing_cell_refinement 'SAINT-Plus (Bruker, 2016)'
_computing_data_collection 'APEX3 (Bruker, 2016)'
_computing_data_reduction 'SAINT-Plus and XPREP (Bruker 2016)'
_computing_molecular_graphics 'Ortep for Windows (Farrugia, 2012) and Mercury (Macrae et al., 2006)'
_computing_publication_material 'WinGX publication routines (Farrugia, 2012)'
_computing_structure_refinement 'SHELXL-2018/3 (Sheldrick, 2018)'
_computing_structure_solution 'SHELXT-2014 (Sheldrick, 2014)'
_diffrn_ambient_temperature 373(2)
_diffrn_measured_fraction_theta_full 0.999
_diffrn_measured_fraction_theta_max 0.999
_diffrn_measurement_device_type 'Bruker D8 Venture Photon CCD area detector'
_diffrn_measurement_method '\w scans'
_diffrn_radiation_monochromator graphite
_diffrn_radiation_probe x-ray
_diffrn_radiation_type MoK\a
_diffrn_radiation_wavelength 0.71073
_diffrn_reflns_av_R_equivalents 0.0581
_diffrn_reflns_av_unetI/netI 0.0292
_diffrn_reflns_Laue_measured_fraction_full 0.999
_diffrn_reflns_Laue_measured_fraction_max 0.999
_diffrn_reflns_limit_h_max 6
_diffrn_reflns_limit_h_min -6
_diffrn_reflns_limit_k_max 12
_diffrn_reflns_limit_k_min -12
_diffrn_reflns_limit_l_max 42
_diffrn_reflns_limit_l_min -42
_diffrn_reflns_number 31032
_diffrn_reflns_point_group_measured_fraction_full 0.999
_diffrn_reflns_point_group_measured_fraction_max 0.999
_diffrn_reflns_theta_full 25.242
_diffrn_reflns_theta_max 28
_diffrn_reflns_theta_min 2.183
_diffrn_standards_interval_count .
_diffrn_standards_interval_time .
_diffrn_standards_number 0
_exptl_absorpt_coefficient_mu 4.787
_exptl_absorpt_correction_T_max 0.7457
_exptl_absorpt_correction_T_min 0.365
_exptl_absorpt_correction_type multi-scan
_exptl_absorpt_process_details 'SADABS (Sheldrick, 1996)'
_exptl_crystal_colour yellow
_exptl_crystal_density_diffrn 2.037
_exptl_crystal_density_method 'not measured'
_exptl_crystal_description block
_exptl_crystal_F_000 912
_exptl_crystal_size_max 0.616
_exptl_crystal_size_mid 0.48
_exptl_crystal_size_min 0.304
_refine_diff_density_max 2.114
_refine_diff_density_min -1.992
_refine_diff_density_rms 0.125
_refine_ls_extinction_method none
_refine_ls_goodness_of_fit_ref 1.074
_refine_ls_hydrogen_treatment mixed
_refine_ls_matrix_type full
_refine_ls_number_constraints 0
_refine_ls_number_parameters 263
_refine_ls_number_reflns 3781
_refine_ls_number_restraints 0
_refine_ls_restrained_S_all 1.074
_refine_ls_R_factor_all 0.0498
_refine_ls_R_factor_gt 0.0416
_refine_ls_shift/su_max 0.002
_refine_ls_shift/su_mean 0
_refine_ls_structure_factor_coef Fsqd
_refine_ls_weighting_details 'w=1/[\s^2^(Fo^2^)+(0.0396P)^2^+6.8845P] where P=(Fo^2^+2Fc^2^)/3'
_refine_ls_weighting_scheme calc
_refine_ls_wR_factor_gt 0.1013
_refine_ls_wR_factor_ref 0.1059
_reflns_Friedel_coverage 0
_reflns_number_gt 3303
_reflns_number_total 3781
_reflns_threshold_expression 'I > 2\s(I)'
_cod_data_source_file suppl_ncrs-2020-0346_suppl.cif
_cod_data_source_block TM001
_cod_original_sg_symbol_H-M 'P 21/n'
_cod_database_code 8105483
_shelx_estimated_absorpt_t_min 0.156
_shelx_estimated_absorpt_t_max 0.324

loop_
_symmetry_equiv_pos_as_xyz
'x, y, z'
'-x+1/2, y+1/2, -z+1/2'
'-x, -y, -z'
'x-1/2, -y-1/2, z-1/2'

loop_
_atom_site_label
_atom_site_type_symbol
_atom_site_fract_x
_atom_site_fract_y
_atom_site_fract_z
_atom_site_U_iso_or_equiv
_atom_site_adp_type
_atom_site_occupancy
_atom_site_site_symmetry_order
_atom_site_calc_flag
_atom_site_refinement_flags_posn
_atom_site_refinement_flags_adp
_atom_site_refinement_flags_occupancy
_atom_site_disorder_assembly
_atom_site_disorder_group
C1 C 0.6931(11) 0.6775(5) 0.67719(17) 0.0408(12) Uani 1 1 d . . . . .
C2 C 0.4898(9) 0.5747(4) 0.66531(15) 0.0312(9) Uani 1 1 d . . . . .
C3 C 0.4385(9) 0.4607(4) 0.69161(14) 0.0283(9) Uani 1 1 d . . . . .
C4 C 0.2367(9) 0.3685(5) 0.67779(14) 0.0305(9) Uani 1 1 d . . . . .
C5 C 0.0928(9) 0.3865(5) 0.64076(14) 0.0326(9) Uani 1 1 d . . . . .
H5 H -0.040438 0.32449 0.632563 0.039 Uiso 1 1 calc R U . . .
C6 C 0.1472(9) 0.4984(5) 0.61545(14) 0.0314(9) Uani 1 1 d . . . . .
C7 C 0.3424(9) 0.5906(5) 0.62729(14) 0.0322(9) Uani 1 1 d . . . . .
H7 H 0.377616 0.664382 0.609963 0.039 Uiso 1 1 calc R U . . .
C8A C 0.7868(15) 0.7760(8) 0.6414(3) 0.037(2) Uani 0.626(11) 1 d . . P A 1
H8A H 0.793134 0.738745 0.613033 0.044 Uiso 0.626(11) 1 calc R U P A 1
C9A C 0.722(2) 0.9235(10) 0.6460(3) 0.043(2) Uani 0.626(11) 1 d . . P A 1
H9A H 0.615447 0.952881 0.669366 0.052 Uiso 0.626(11) 1 calc R U P A 1
O2A O 0.9873(14) 0.8721(7) 0.6546(3) 0.060(3) Uani 0.626(11) 1 d . . P A 1
C8B C 0.624(2) 0.8232(11) 0.6627(4) 0.029(3) Uani 0.374(11) 1 d . . P A 2
H8B H 0.435513 0.84887 0.658135 0.035 Uiso 0.374(11) 1 calc R U P A 2
C9B C 0.821(3) 0.8790(16) 0.6349(5) 0.034(3) Uani 0.374(11) 1 d . . P A 2
H9B H 0.969485 0.822565 0.625842 0.04 Uiso 0.374(11) 1 calc R U P A 2
O2B O 0.809(2) 0.9229(10) 0.6780(3) 0.047(3) Uani 0.374(11) 1 d . . P A 2
C10 C 0.7036(15) 1.0025(7) 0.6060(2) 0.063(2) Uani 1 1 d . . . . .
C11A C 0.445(3) 1.0899(16) 0.6043(5) 0.054(3) Uani 0.494(6) 1 d . . P A 1
H11A H 0.32292 1.086396 0.625353 0.065 Uiso 0.494(6) 1 calc R U P A 1
C12A C 0.407(3) 1.1752(16) 0.5689(5) 0.054(4) Uani 0.494(6) 1 d . . P A 1
H12A H 0.257531 1.231644 0.56595 0.065 Uiso 0.494(6) 1 calc R U P A 1
C11B C 0.591(3) 1.1064(14) 0.6093(4) 0.042(3) Uani 0.494(6) 1 d . . P A 2
H11B H 0.537964 1.130583 0.63589 0.05 Uiso 0.494(6) 1 calc R U P A 2
C12B C 0.530(3) 1.1945(15) 0.5773(5) 0.043(3) Uani 0.494(6) 1 d . . P A 2
H12B H 0.437994 1.274516 0.583214 0.052 Uiso 0.494(6) 1 calc R U P A 2
C13 C 0.5941(13) 1.1729(7) 0.5391(2) 0.0550(15) Uani 1 1 d . . . . .
C14A C 0.833(3) 1.1117(19) 0.5456(5) 0.074(5) Uani 0.506(6) 1 d . . P A 1
H14A H 0.968772 1.127614 0.527237 0.089 Uiso 0.506(6) 1 calc R U P A 1
C15A C 0.878(3) 1.0277(18) 0.5785(6) 0.068(4) Uani 0.506(6) 1 d . . P A 1
H15A H 1.044275 0.985463 0.581677 0.082 Uiso 0.506(6) 1 calc R U P A 1
C14B C 0.719(3) 1.0433(14) 0.5298(3) 0.052(3) Uani 0.506(6) 1 d . . P A 2
H14B H 0.747108 1.017962 0.502276 0.062 Uiso 0.506(6) 1 calc R U P A 2
C15B C 0.797(3) 0.9575(14) 0.5629(4) 0.058(3) Uani 0.506(6) 1 d . . P A 2
H15B H 0.897594 0.878624 0.559318 0.07 Uiso 0.506(6) 1 calc R U P A 2
N1 N 0.5727(9) 0.4440(5) 0.72926(13) 0.0352(9) Uani 1 1 d . . . . .
O1 O 0.8370(8) 0.6731(4) 0.70836(12) 0.0467(9) Uani 1 1 d . . . . .
Cl1 Cl 0.5200(5) 1.2815(2) 0.49726(7) 0.0859(6) Uani 1 1 d . . . . .
Br1 Br -0.04867(11) 0.51822(6) 0.56198(2) 0.04269(15) Uani 1 1 d . . . . .
I1 I 0.14893(7) 0.19560(3) 0.71369(2) 0.03900(12) Uani 1 1 d . . . . .
H1A H 0.546(13) 0.363(7) 0.743(2) 0.055(18) Uiso 1 1 d . . . . .
H1B H 0.713(13) 0.491(7) 0.734(2) 0.048(18) Uiso 1 1 d . . . . .

loop_
_atom_site_aniso_label
_atom_site_aniso_U_11
_atom_site_aniso_U_22
_atom_site_aniso_U_33
_atom_site_aniso_U_23
_atom_site_aniso_U_13
_atom_site_aniso_U_12
C1 0.047(3) 0.028(2) 0.045(3) 0.000(2) -0.014(2) -0.004(2)
C2 0.035(2) 0.022(2) 0.036(2) -0.0011(17) -0.0056(19) 0.0018(17)
C3 0.032(2) 0.026(2) 0.027(2) -0.0025(16) -0.0005(17) 0.0079(17)
C4 0.037(2) 0.026(2) 0.030(2) -0.0001(17) 0.0053(18) 0.0019(18)
C5 0.034(2) 0.033(2) 0.030(2) -0.0012(18) -0.0021(18) -0.0023(18)
C6 0.037(2) 0.032(2) 0.025(2) 0.0018(17) -0.0049(17) 0.0004(18)
C7 0.039(2) 0.027(2) 0.030(2) 0.0012(18) -0.0036(18) 0.0003(18)
C8A 0.034(4) 0.028(4) 0.048(5) -0.001(3) -0.005(3) -0.004(3)
C9A 0.054(6) 0.028(5) 0.047(6) -0.007(4) -0.008(5) -0.002(4)
O2A 0.050(4) 0.044(4) 0.083(6) 0.018(4) -0.031(4) -0.017(3)
C8B 0.031(6) 0.020(5) 0.034(6) -0.005(4) -0.008(5) 0.001(4)
C9B 0.036(8) 0.025(8) 0.039(8) 0.004(6) -0.003(6) -0.008(6)
O2B 0.067(8) 0.036(5) 0.036(6) -0.004(4) -0.014(5) -0.017(5)
C10 0.073(4) 0.059(4) 0.054(4) 0.022(3) -0.025(3) -0.037(4)
C11A 0.060(9) 0.049(8) 0.052(8) 0.002(6) 0.003(7) 0.013(8)
C12A 0.060(10) 0.043(8) 0.058(9) 0.008(6) -0.004(8) 0.014(8)
C11B 0.053(7) 0.036(6) 0.037(6) 0.002(5) 0.008(6) -0.006(6)
C12B 0.041(7) 0.039(6) 0.051(8) -0.003(5) 0.003(6) 0.008(6)
C13 0.059(4) 0.054(4) 0.050(3) 0.014(3) -0.006(3) -0.008(3)
C14A 0.052(8) 0.097(12) 0.074(10) 0.037(9) -0.002(7) -0.025(8)
C15A 0.043(7) 0.077(11) 0.085(11) 0.022(9) -0.009(7) -0.012(7)
C14B 0.070(8) 0.058(7) 0.027(5) -0.002(5) 0.003(5) 0.005(6)
C15B 0.085(10) 0.042(7) 0.048(7) 0.007(6) 0.003(7) 0.007(7)
N1 0.043(2) 0.033(2) 0.029(2) 0.0015(17) -0.0087(17) 0.0016(18)
O1 0.049(2) 0.050(2) 0.040(2) 0.0007(17) -0.0146(17) -0.0098(18)
Cl1 0.1174(17) 0.0777(13) 0.0612(11) 0.0303(10) -0.0103(11) 0.0055(12)
Br1 0.0485(3) 0.0484(3) 0.0297(2) 0.0092(2) -0.0139(2) -0.0099(2)
I1 0.0475(2) 0.03596(18) 0.03340(18) 0.00868(12) 0.00013(13) -0.00155(13)

loop_
_atom_type_symbol
_atom_type_description
_atom_type_scat_dispersion_real
_atom_type_scat_dispersion_imag
_atom_type_scat_source
C C 0.0033 0.0016 'International Tables Vol C Tables 4.2.6.8 and 6.1.1.4'
H H 0 0 'International Tables Vol C Tables 4.2.6.8 and 6.1.1.4'
N N 0.0061 0.0033 'International Tables Vol C Tables 4.2.6.8 and 6.1.1.4'
O O 0.0106 0.006 'International Tables Vol C Tables 4.2.6.8 and 6.1.1.4'
Br Br -0.2901 2.4595 'International Tables Vol C Tables 4.2.6.8 and 6.1.1.4'
I I -0.4742 1.8119 'International Tables Vol C Tables 4.2.6.8 and 6.1.1.4'
Cl Cl 0.1484 0.1585 'International Tables Vol C Tables 4.2.6.8 and 6.1.1.4'

loop_
_exptl_crystal_face_index_h
_exptl_crystal_face_index_k
_exptl_crystal_face_index_l
_exptl_crystal_face_perp_dist
-1 3 1 0.265
-1 3 3 0.28
1 -3 -3 0.303
1 1 -3 0.164
-1 -1 3 0.155
1 1 3 0.131
-1 -1 -4 0.061
1 1 4 0.145
-1 0 -5 0.058
1 0 5 0.152

loop_
_geom_angle_atom_site_label_1
_geom_angle_atom_site_label_2
_geom_angle_atom_site_label_3
_geom_angle
_geom_angle_site_symmetry_1
_geom_angle_site_symmetry_3
O1 C1 C2 125.0(5) . .
O1 C1 C8B 113.7(6) . .
C2 C1 C8B 114.3(6) . .
O1 C1 C8A 115.7(5) . .
C2 C1 C8A 117.0(5) . .
C7 C2 C3 119.7(4) . .
C7 C2 C1 118.8(4) . .
C3 C2 C1 121.5(4) . .
N1 C3 C4 121.2(4) . .
N1 C3 C2 121.4(4) . .
C4 C3 C2 117.4(4) . .
C5 C4 C3 122.1(4) . .
C5 C4 I1 117.5(3) . .
C3 C4 I1 120.5(3) . .
C4 C5 C6 119.6(4) . .
C4 C5 H5 120.2 . .
C6 C5 H5 120.2 . .
C7 C6 C5 120.6(4) . .
C7 C6 Br1 120.3(3) . .
C5 C6 Br1 119.0(3) . .
C6 C7 C2 120.6(4) . .
C6 C7 H7 119.7 . .
C2 C7 H7 119.7 . .
O2A C8A C9A 59.1(6) . .
O2A C8A C1 114.5(7) . .
C9A C8A C1 116.4(8) . .
O2A C8A H8A 117.9 . .
C9A C8A H8A 117.9 . .
C1 C8A H8A 117.9 . .
O2A C9A C8A 58.4(6) . .
O2A C9A C10 111.5(10) . .
C8A C9A C10 114.9(9) . .
O2A C9A H9A 119.2 . .
C8A C9A H9A 119.2 . .
C10 C9A H9A 119.2 . .
C8A O2A C9A 62.5(6) . .
O2B C8B C9B 60.4(9) . .
O2B C8B C1 113.4(9) . .
C9B C8B C1 112.3(11) . .
O2B C8B H8B 119.1 . .
C9B C8B H8B 119.1 . .
C1 C8B H8B 119.1 . .
O2B C9B C8B 58.2(9) . .
O2B C9B C10 107.2(13) . .
C8B C9B C10 112.8(13) . .
O2B C9B H9B 120.8 . .
C8B C9B H9B 120.8 . .
C10 C9B H9B 120.8 . .
C8B O2B C9B 61.5(8) . .
C15A C10 C9A 131.6(10) . .
C11B C10 C15B 120.0(9) . .
C15A C10 C11A 117.6(10) . .
C9A C10 C11A 109.4(9) . .
C11B C10 C9B 139.5(11) . .
C15B C10 C9B 100.5(10) . .
C12A C11A C10 115.8(13) . .
C12A C11A H11A 122.1 . .
C10 C11A H11A 122.1 . .
C13 C12A C11A 118.5(13) . .
C13 C12A H12A 120.8 . .
C11A C12A H12A 120.8 . .
C10 C11B C12B 124.8(13) . .
C10 C11B H11B 117.6 . .
C12B C11B H11B 117.6 . .
C13 C12B C11B 123.5(13) . .
C13 C12B H12B 118.3 . .
C11B C12B H12B 118.3 . .
C14A C13 C12A 122.1(10) . .
C12B C13 C14B 117.6(9) . .
C12B C13 Cl1 125.1(8) . .
C14A C13 Cl1 123.3(8) . .
C12A C13 Cl1 113.5(8) . .
C14B C13 Cl1 117.1(6) . .
C15A C14A C13 120.5(13) . .
C15A C14A H14A 119.7 . .
C13 C14A H14A 119.7 . .
C10 C15A C14A 123.7(14) . .
C10 C15A H15A 118.2 . .
C14A C15A H15A 118.2 . .
C15B C14B C13 118.5(10) . .
C15B C14B H14B 120.7 . .
C13 C14B H14B 120.7 . .
C14B C15B C10 115.1(11) . .
C14B C15B H15B 122.5 . .
C10 C15B H15B 122.5 . .
C3 N1 H1A 118(4) . .
C3 N1 H1B 118(4) . .
H1A N1 H1B 121(6) . .

loop_
_geom_bond_atom_site_label_1
_geom_bond_atom_site_label_2
_geom_bond_distance
_geom_bond_site_symmetry_2
C1 O1 1.204(6) .
C1 C2 1.466(7) .
C1 C8B 1.531(12) .
C1 C8A 1.581(10) .
C2 C7 1.402(6) .
C2 C3 1.424(6) .
C3 N1 1.362(6) .
C3 C4 1.409(6) .
C4 C5 1.369(6) .
C4 I1 2.097(4) .
C5 C6 1.393(7) .
C5 H5 0.93 .
C6 C7 1.369(7) .
C6 Br1 1.941(4) .
C7 H7 0.93 .
C8A O2A 1.424(10) .
C8A C9A 1.484(13) .
C8A H8A 0.98 .
C9A O2A 1.435(14) .
C9A C10 1.494(12) .
C9A H9A 0.98 .
C8B O2B 1.415(14) .
C8B C9B 1.46(2) .
C8B H8B 0.98 .
C9B O2B 1.45(2) .
C9B C10 1.613(17) .
C9B H9B 0.98 .
C10 C11B 1.168(15) .
C10 C15A 1.290(17) .
C10 C15B 1.536(16) .
C10 C11A 1.549(17) .
C11A C12A 1.41(2) .
C11A H11A 0.93 .
C12A C13 1.368(19) .
C12A H12A 0.93 .
C11B C12B 1.36(2) .
C11B H11B 0.93 .
C12B C13 1.295(17) .
C12B H12B 0.93 .
C13 C14A 1.347(17) .
C13 C14B 1.448(14) .
C13 Cl1 1.733(6) .
C14A C15A 1.34(2) .
C14A H14A 0.93 .
C15A H15A 0.93 .
C14B C15B 1.392(17) .
C14B H14B 0.93 .
C15B H15B 0.93 .
N1 H1A 0.92(7) .
N1 H1B 0.85(7) .

loop_
_geom_hbond_atom_site_label_D
_geom_hbond_atom_site_label_H
_geom_hbond_atom_site_label_A
_geom_hbond_distance_DH
_geom_hbond_distance_HA
_geom_hbond_distance_DA
_geom_hbond_angle_DHA
_geom_hbond_site_symmetry_A
_geom_hbond_publ_flag
N1 H1A O1 0.92(7) 2.46(7) 3.328(6) 156(5) 2_646 yes
N1 H1B O1 0.85(7) 2.06(7) 2.697(6) 131(6) . yes

loop_
_geom_torsion_atom_site_label_1
_geom_torsion_atom_site_label_2
_geom_torsion_atom_site_label_3
_geom_torsion_atom_site_label_4
_geom_torsion
_geom_torsion_site_symmetry_1
_geom_torsion_site_symmetry_2
_geom_torsion_site_symmetry_3
_geom_torsion_site_symmetry_4
O1 C1 C2 C7 -177.9(5) . . . .
C8B C1 C2 C7 33.5(8) . . . .
C8A C1 C2 C7 -16.1(7) . . . .
O1 C1 C2 C3 2.6(9) . . . .
C8B C1 C2 C3 -146.1(7) . . . .
C8A C1 C2 C3 164.4(5) . . . .
C7 C2 C3 N1 -178.2(4) . . . .
C1 C2 C3 N1 1.3(7) . . . .
C7 C2 C3 C4 -0.4(6) . . . .
C1 C2 C3 C4 179.1(4) . . . .
N1 C3 C4 C5 177.5(4) . . . .
C2 C3 C4 C5 -0.3(7) . . . .
N1 C3 C4 I1 -3.1(6) . . . .
C2 C3 C4 I1 179.1(3) . . . .
C3 C4 C5 C6 0.6(7) . . . .
I1 C4 C5 C6 -178.8(4) . . . .
C4 C5 C6 C7 -0.2(7) . . . .
C4 C5 C6 Br1 177.5(3) . . . .
C5 C6 C7 C2 -0.5(7) . . . .
Br1 C6 C7 C2 -178.2(4) . . . .
C3 C2 C7 C6 0.8(7) . . . .
C1 C2 C7 C6 -178.7(5) . . . .
O1 C1 C8A O2A -15.6(9) . . . .
C2 C1 C8A O2A -179.1(6) . . . .
O1 C1 C8A C9A -81.8(8) . . . .
C2 C1 C8A C9A 114.8(7) . . . .
C1 C8A C9A O2A 104.0(8) . . . .
O2A C8A C9A C10 100.9(10) . . . .
C1 C8A C9A C10 -155.1(7) . . . .
C1 C8A O2A C9A -107.3(8) . . . .
C10 C9A O2A C8A -106.8(9) . . . .
O1 C1 C8B O2B 21.7(13) . . . .
C2 C1 C8B O2B 174.0(8) . . . .
O1 C1 C8B C9B 87.8(11) . . . .
C2 C1 C8B C9B -119.9(10) . . . .
C1 C8B C9B O2B -105.1(11) . . . .
O2B C8B C9B C10 -96.6(13) . . . .
C1 C8B C9B C10 158.2(9) . . . .
C1 C8B O2B C9B 103.3(12) . . . .
C10 C9B O2B C8B 106.6(11) . . . .
O2A C9A C10 C15A 2.1(17) . . . .
C8A C9A C10 C15A -61.9(16) . . . .
O2A C9A C10 C11A -163.6(9) . . . .
C8A C9A C10 C11A 132.4(11) . . . .
O2B C9B C10 C11B -10.4(19) . . . .
C8B C9B C10 C11B 51.6(19) . . . .
O2B C9B C10 C15B 165.9(11) . . . .
C8B C9B C10 C15B -132.1(13) . . . .
C15A C10 C11A C12A 9(2) . . . .
C9A C10 C11A C12A 177.2(12) . . . .
C10 C11A C12A C13 1(2) . . . .
C15B C10 C11B C12B 0(2) . . . .
C9B C10 C11B C12B 176.1(13) . . . .
C10 C11B C12B C13 -1(2) . . . .
C11B C12B C13 C14B 4.6(19) . . . .
C11B C12B C13 Cl1 179.6(10) . . . .
C11A C12A C13 C14A -12(2) . . . .
C11A C12A C13 Cl1 179.5(12) . . . .
C12A C13 C14A C15A 13(2) . . . .
Cl1 C13 C14A C15A -179.5(14) . . . .
C9A C10 C15A C14A -173.9(14) . . . .
C11A C10 C15A C14A -9(2) . . . .
C13 C14A C15A C10 -2(3) . . . .
C12B C13 C14B C15B -8.6(19) . . . .
Cl1 C13 C14B C15B 176.0(11) . . . .
C13 C14B C15B C10 8(2) . . . .
C11B C10 C15B C14B -4.4(19) . . . .
C9B C10 C15B C14B 178.4(13) . . . .
